data_1530650
loop_
_publ_author_name
'Rogachev, D.L.'
'Kuznetsov, V.Ya.'
'Dikareva, L.M.'
'Sadikov, G.G.'
'Porai-Koshits, M.A.'

_publ_section_title
;
 Structure of the double sulfate of hafnium and sodium Hf (S O4)2 (Na2 S
 O4)3 (H2 O)
;
_journal_name_full 'Zhurnal Strukturnoi Khimii (Issue-No. from 1981)'
_journal_page_first 148
_journal_page_last 152
_journal_volume 21
_journal_year 1980
_chemical_formula_sum 'H2 Hf Na6 O21 S5'
_chemical_name_systematic 'Na6 Hf (S O4)5 (H2 O)'
_space_group_IT_number 4
_symmetry_space_group_name_Hall 'P 2yb'
_symmetry_space_group_name_H-M 'P 1 21 1'
_cell_angle_alpha 90
_cell_angle_beta 98.36
_cell_angle_gamma 90
_cell_formula_units_Z 2
_cell_length_a 8.523
_cell_length_b 11.132
_cell_length_c 10.609
_cell_volume 995.865
_citation_journal_id_ASTM ZSTKAI
_cod_data_source_file Rogachev_ZSTKAI_1980_859.cif
_cod_data_source_block H2Hf1Na6O21S5
_cod_original_cell_volume 995.8654
_cod_original_formula_sum 'H2 Hf1 Na6 O21 S5'
_cod_database_code 1530650

loop_
_symmetry_equiv_pos_as_xyz
x,y,z
-x,y+1/2,-z

loop_
_atom_site_label
_atom_site_type_symbol
_atom_site_fract_x
_atom_site_fract_y
_atom_site_fract_z
_atom_site_occupancy
_atom_site_U_iso_or_equiv
Hf1 Hf+4 0.22182 0 0.27471 1 0.0
S1 S+6 0.3044 0.7738 0.3839 1 0.0
Na2 Na+1 0.533 0.691 0.979 1 0.0
O21 O-2 0.459 0.089 0.347 1 0.0
O18 O-2 0.38 0.009 0.114 1 0.0
S4 S+6 0.8433 0.0781 0.3199 1 0.0
O4 O-2 0.278 0.659 0.329 1 0.0
O12 O-2 0.182 0.183 0.644 1 0.0
O10 O-2 0.109 0.973 0.625 1 0.0
O17 O-2 0.126 0.925 0.093 1 0.0
O9 O-2 0.208 0.075 0.455 1 0.0
O7 O-2 0.139 0.384 0.144 1 0.0
O16 O-2 0.895 0.197 0.367 1 0.0
O14 O-2 0.803 0.996 0.419 1 0.0
O19 O-2 0.21 0.034 0.91 1 0.0
S2 S+6 0.2467 0.3062 0.222 1 0.0
O1 O-2 0.391 0.855 0.304 1 0.0
O8 O-2 0.407 0.312 0.185 1 0.0
O5 O-2 0.182 0.182 0.202 1 0.0
S5 S+6 0.2603 0.9498 0.0153 1 0.0
O2 O-2 0.151 0.841 0.373 1 0.0
O6 O-2 0.254 0.341 0.36 1 0.0
H1 H+1 0.51 0.11 0.29 1 0.0
O20 O-2 0.317 0.836 0.972 1 0.0
S3 S+6 0.2214 0.0625 0.5959 1 0.0
Na4 Na+1 0.189 0.475 0.953 1 0.0
O3 O-2 0.386 0.772 0.515 1 0.0
Na5 Na+1 0.694 0.33 0.27 1 0.0
O13 O-2 0.972 0.018 0.255 1 0.0
Na1 Na+1 0.058 0.325 0.497 1 0.0
Na6 Na+1 0.969 0.066 0.776 1 0.0
O15 O-2 0.704 0.098 0.219 1 0.0
O11 O-2 0.381 0.028 0.646 1 0.0
Na3 Na+1 0.592 0.975 0.535 1 0.0
